data_2222885
loop_
_publ_author_name
'Tan, Kong Wai'
'Ng, Chew Hee'
'Maah, Mohd Jamil'
'Ng, Seik Weng'

_publ_section_title
;[1-(4-Hydroxy-2-oxidobenzylidene)-4-phenylthiosemicarbazonato-\k^3^<i>N</i>,<i>O</i>,<i>S</i>](1,10-phenanthroline-\k^2^<i>N</i>,<i>N</i>')zinc(II)--4,4'-bipyridine
 (2/1)
;
_journal_coeditor_code TK2484
_journal_issue 8
_journal_name_full 'Acta Crystallographica Section E'
_journal_page_first m920
_journal_paper_doi 10.1107/S1600536809026245
_journal_volume 65
_journal_year 2009
_chemical_formula_iupac '2[Zn (C14 H11 N3 O2 S) (C12 H8 N2)], C10 H8 N2'
_chemical_formula_moiety '2(C26 H19 N5 O2 S Zn), C10 H8 N2'
_chemical_formula_sum 'C62 H46 N12 O4 S2 Zn2'
_chemical_formula_weight 1217.86
_chemical_name_systematic
;
[1-(4-Hydroxy-2-oxidobenzylidene)-4-phenylthiosemicarbazonato-
\k^3^<i>N</i>,<i>O</i>,<i>S</i>](1,10-phenanthroline-
\k^2^<i>N</i>,<i>N</i>')zinc(II)--4,4'-bipyridine (2/1)
;
_space_group_IT_number 14
_symmetry_cell_setting monoclinic
_symmetry_space_group_name_Hall '-P 2ybc'
_symmetry_space_group_name_H-M 'P 1 21/c 1'
_atom_sites_solution_hydrogens geom
_atom_sites_solution_primary direct
_atom_sites_solution_secondary difmap
_audit_creation_method SHELXL-97
_cell_angle_alpha 90
_cell_angle_beta 92.417(3)
_cell_angle_gamma 90
_cell_formula_units_Z 2
_cell_length_a 11.6372(6)
_cell_length_b 9.8376(5)
_cell_length_c 23.2880(10)
_cell_measurement_reflns_used 1335
_cell_measurement_temperature 140(2)
_cell_measurement_theta_max 20.2
_cell_measurement_theta_min 2.4
_cell_volume 2663.7(2)
_computing_cell_refinement 'SAINT (Bruker, 2008)'
_computing_data_collection 'APEX2 (Bruker, 2008)'
_computing_data_reduction 'SAINT (Bruker, 2008)'
_computing_molecular_graphics 'X-SEED (Barbour, 2001)'
_computing_publication_material 'publCIF (Westrip, 2009)'
_computing_structure_refinement 'SHELXL97 (Sheldrick, 2008)'
_computing_structure_solution 'SHELXS97 (Sheldrick, 2008)'
_diffrn_ambient_temperature 140(2)
_diffrn_measured_fraction_theta_full 0.998
_diffrn_measured_fraction_theta_max 0.998
_diffrn_measurement_device_type 'Bruker SMART APEX'
_diffrn_measurement_method \w
_diffrn_radiation_monochromator graphite
_diffrn_radiation_source 'fine-focus sealed tube'
_diffrn_radiation_type MoK\a
_diffrn_radiation_wavelength 0.71073
_diffrn_reflns_av_R_equivalents 0.089
_diffrn_reflns_av_sigmaI/netI 0.098
_diffrn_reflns_limit_h_max 13
_diffrn_reflns_limit_h_min -13
_diffrn_reflns_limit_k_max 11
_diffrn_reflns_limit_k_min -11
_diffrn_reflns_limit_l_max 27
_diffrn_reflns_limit_l_min -27
_diffrn_reflns_number 14867
_diffrn_reflns_theta_full 25.0
_diffrn_reflns_theta_max 25.0
_diffrn_reflns_theta_min 1.8
_diffrn_standards_decay_% 0
_diffrn_standards_interval_count 0
_diffrn_standards_interval_time 0
_diffrn_standards_number 0
_exptl_absorpt_coefficient_mu 1.043
_exptl_absorpt_correction_T_max 0.979
_exptl_absorpt_correction_T_min 0.903
_exptl_absorpt_correction_type multi-scan
_exptl_absorpt_process_details '(SADABS; Sheldrick, 1996)'
_exptl_crystal_colour Yellow
_exptl_crystal_density_diffrn 1.519
_exptl_crystal_density_method 'not measured'
_exptl_crystal_description Prism
_exptl_crystal_F_000 1252
_exptl_crystal_size_max 0.10
_exptl_crystal_size_mid 0.04
_exptl_crystal_size_min 0.02
_refine_diff_density_max 0.38
_refine_diff_density_min -0.40
_refine_ls_extinction_method none
_refine_ls_goodness_of_fit_ref 0.98
_refine_ls_hydrogen_treatment mixed
_refine_ls_matrix_type full
_refine_ls_number_parameters 378
_refine_ls_number_reflns 4681
_refine_ls_number_restraints 2
_refine_ls_restrained_S_all 0.98
_refine_ls_R_factor_all 0.101
_refine_ls_R_factor_gt 0.047
_refine_ls_shift/su_max 0.001
_refine_ls_shift/su_mean 0.001
_refine_ls_structure_factor_coef Fsqd
_refine_ls_weighting_details 'calc w=1/[\s^2^(Fo^2^)+(0.0515P)^2^] where P=(Fo^2^+2Fc^2^)/3'
_refine_ls_weighting_scheme calc
_refine_ls_wR_factor_gt 0.094
_refine_ls_wR_factor_ref 0.117
_reflns_number_gt 2918
_reflns_number_total 4681
_reflns_threshold_expression I>2\s(I)
_cod_data_source_file tk2484.cif
_cod_data_source_block I
_cod_depositor_comments
;
The following automatic conversions were performed:
'_symmetry_cell_setting' value 'Monoclinic' changed to 'monoclinic'
according to '/home/saulius/struct/CIF-dictionaries/cif_core.dic'
dictionary named 'cif_core.dic' version 2.4.1 from
2010-06-29.

'_exptl_absorpt_correction_type' value 'Multi-scan' changed
to 'multi-scan' according to
'/home/saulius/struct/CIF-dictionaries/cif_core.dic' dictionary named
'cif_core.dic' version 2.4.1 from 2010-06-29.

Automatic conversion script
Id: cif_fix_enum 1527 2010-12-29 10:47:43Z saulius 

The following automatic conversions were performed:

'_symmetry_cell_setting' value 'Monoclinic' changed to 'monoclinic'
according to /home/saulius/struct/CIF-dictionaries/cif_core.dic
dictionary named 'cif_core.dic' version 2.4.1 from
2010-06-29.

'_exptl_absorpt_correction_type' value 'Multi-scan'
changed to 'multi-scan' according to
/home/saulius/struct/CIF-dictionaries/cif_core.dic dictionary named
'cif_core.dic' version 2.4.1 from 2010-06-29.

Automatic conversion script
Id: cif_fix_values 1715 2011-07-08 13:25:40Z adriana 

2019-10-18
Z value and formula fixed to values more according to usual
chemical conventions.                 miguel
;
_cod_original_formula_sum 'C31 H23 N6 O2 S Zn'
_cod_original_formula_weight 608.98
_cod_original_formula_moiety 'C26 H19 N5 O2 S Zn, 0.5(C10 H8 N2)'
_cod_original_formula_iupac '[Zn (C14 H11 N3 O2 S) (C12 H8 N2)], 0.5C10 H8 N2'
_cod_original_formula_units_Z 4
_cod_original_sg_symbol_H-M 'P 21/c'
_cod_database_code 2222885
_cod_database_fobs_code 2222885

loop_
_symmetry_equiv_pos_as_xyz
'x, y, z'
'-x, y+1/2, -z+1/2'
'-x, -y, -z'
'x, -y-1/2, z-1/2'

loop_
_atom_site_type_symbol
_atom_site_label
_atom_site_fract_x
_atom_site_fract_y
_atom_site_fract_z
_atom_site_U_iso_or_equiv
_atom_site_adp_type
_atom_site_calc_flag
_atom_site_refinement_flags
_atom_site_occupancy
_atom_site_disorder_assembly
_atom_site_disorder_group
Zn Zn1 0.67107(4) 0.62440(5) 0.56348(2) 0.02152(16) Uani d . 1 . .
S S1 0.82614(10) 0.50702(12) 0.52318(5) 0.0236(3) Uani d . 1 . .
O O1 0.5106(2) 0.6211(3) 0.58865(12) 0.0257(7) Uani d . 1 . .
O O2 0.2250(3) 0.7085(4) 0.72356(16) 0.0416(9) Uani d D 1 . .
H H2 0.188(5) 0.738(6) 0.6945(16) 0.07(2) Uiso d D 1 . .
N N1 0.7189(3) 0.5107(4) 0.63475(15) 0.0216(9) Uani d . 1 . .
N N2 0.8294(3) 0.4544(4) 0.63924(15) 0.0256(9) Uani d . 1 . .
N N3 0.9923(3) 0.4067(4) 0.59142(16) 0.0263(10) Uani d D 1 . .
H H3 1.029(3) 0.427(5) 0.5604(12) 0.036(15) Uiso d D 1 . .
N N4 0.6154(3) 0.7367(4) 0.48877(15) 0.0218(9) Uani d . 1 . .
N N5 0.7320(3) 0.8198(4) 0.58516(15) 0.0222(9) Uani d . 1 . .
N N6 0.1202(3) 0.8459(4) 0.62781(18) 0.0371(11) Uani d . 1 . .
C C1 0.4781(4) 0.6105(5) 0.64195(18) 0.0242(10) Uani d . 1 . .
C C2 0.3686(4) 0.6607(5) 0.6553(2) 0.0272(12) Uani d . 1 . .
H H2A 0.3205 0.6984 0.6254 0.033 Uiso calc R 1 . .
C C3 0.3294(4) 0.6565(5) 0.7103(2) 0.0327(13) Uani d . 1 . .
C C4 0.3969(4) 0.5966(5) 0.7542(2) 0.0380(14) Uani d . 1 . .
H H4 0.3703 0.5929 0.7922 0.046 Uiso calc R 1 . .
C C5 0.5007(4) 0.5436(6) 0.7423(2) 0.0364(13) Uani d . 1 . .
H H5A 0.5445 0.5004 0.7724 0.044 Uiso calc R 1 . .
C C6 0.5469(4) 0.5492(5) 0.68749(19) 0.0261(11) Uani d . 1 . .
C C7 0.6604(4) 0.4965(5) 0.68069(19) 0.0259(11) Uani d . 1 . .
H H7 0.6954 0.4477 0.7120 0.031 Uiso calc R 1 . .
C C8 0.8810(4) 0.4554(4) 0.59072(19) 0.0217(11) Uani d . 1 . .
C C9 1.0617(4) 0.3594(5) 0.63889(19) 0.0237(11) Uani d . 1 . .
C C10 1.0185(4) 0.2924(5) 0.68556(19) 0.0281(12) Uani d . 1 . .
H H10 0.9378 0.2823 0.6887 0.034 Uiso calc R 1 . .
C C11 1.0937(4) 0.2399(5) 0.7278(2) 0.0353(13) Uani d . 1 . .
H H11 1.0642 0.1921 0.7594 0.042 Uiso calc R 1 . .
C C12 1.2121(4) 0.2566(5) 0.7242(2) 0.0365(13) Uani d . 1 . .
H H12 1.2633 0.2211 0.7533 0.044 Uiso calc R 1 . .
C C13 1.2540(4) 0.3249(5) 0.6781(2) 0.0376(14) Uani d . 1 . .
H H13 1.3346 0.3377 0.6757 0.045 Uiso calc R 1 . .
C C14 1.1812(4) 0.3749(5) 0.63541(19) 0.0276(11) Uani d . 1 . .
H H14 1.2116 0.4202 0.6034 0.033 Uiso calc R 1 . .
C C15 0.5563(4) 0.6950(5) 0.44181(19) 0.0253(11) Uani d . 1 . .
H H15 0.5412 0.6006 0.4374 0.030 Uiso calc R 1 . .
C C16 0.5157(4) 0.7832(6) 0.3990(2) 0.0365(14) Uani d . 1 . .
H H16 0.4727 0.7499 0.3664 0.044 Uiso calc R 1 . .
C C17 0.5390(4) 0.9194(6) 0.4048(2) 0.0331(13) Uani d . 1 . .
H H17 0.5125 0.9813 0.3759 0.040 Uiso calc R 1 . .
C C18 0.6018(4) 0.9676(5) 0.45336(19) 0.0281(12) Uani d . 1 . .
C C19 0.6260(4) 1.1078(5) 0.4628(2) 0.0367(13) Uani d . 1 . .
H H19 0.5970 1.1731 0.4359 0.044 Uiso calc R 1 . .
C C20 0.6895(4) 1.1493(5) 0.5093(2) 0.0380(14) Uani d . 1 . .
H H20 0.7080 1.2429 0.5136 0.046 Uiso calc R 1 . .
C C21 0.7297(4) 1.0533(5) 0.5525(2) 0.0307(12) Uani d . 1 . .
C C22 0.7924(4) 1.0906(5) 0.6035(2) 0.0345(13) Uani d . 1 . .
H H22 0.8121 1.1830 0.6104 0.041 Uiso calc R 1 . .
C C23 0.8244(4) 0.9928(5) 0.6427(2) 0.0339(13) Uani d . 1 . .
H H23 0.8681 1.0161 0.6767 0.041 Uiso calc R 1 . .
C C24 0.7919(4) 0.8584(5) 0.63216(19) 0.0294(12) Uani d . 1 . .
H H24 0.8137 0.7912 0.6599 0.035 Uiso calc R 1 . .
C C25 0.7022(4) 0.9150(4) 0.54532(19) 0.0202(10) Uani d . 1 . .
C C26 0.6384(4) 0.8709(5) 0.49423(18) 0.0212(10) Uani d . 1 . .
C C27 0.1329(4) 0.9783(5) 0.6168(2) 0.0398(14) Uani d . 1 . .
H H27 0.1749 1.0319 0.6443 0.048 Uiso calc R 1 . .
C C28 0.0887(4) 1.0418(5) 0.5679(2) 0.0343(13) Uani d . 1 . .
H H28 0.1017 1.1361 0.5624 0.041 Uiso calc R 1 . .
C C29 0.0256(4) 0.9682(5) 0.52677(19) 0.0281(12) Uani d . 1 . .
C C30 0.0133(5) 0.8298(5) 0.5379(2) 0.0347(13) Uani d . 1 . .
H H30 -0.0280 0.7736 0.5110 0.042 Uiso calc R 1 . .
C C31 0.0606(4) 0.7748(5) 0.5876(2) 0.0378(13) Uani d . 1 . .
H H31 0.0504 0.6802 0.5938 0.045 Uiso calc R 1 . .

loop_
_atom_site_aniso_label
_atom_site_aniso_U_11
_atom_site_aniso_U_22
_atom_site_aniso_U_33
_atom_site_aniso_U_12
_atom_site_aniso_U_13
_atom_site_aniso_U_23
Zn1 0.0209(3) 0.0191(3) 0.0250(3) 0.0013(3) 0.0065(2) 0.0033(3)
S1 0.0228(7) 0.0254(7) 0.0230(6) 0.0049(5) 0.0050(5) 0.0021(5)
O1 0.0252(18) 0.0252(17) 0.0272(17) 0.0055(16) 0.0083(14) 0.0099(16)
O2 0.028(2) 0.058(3) 0.041(2) 0.0082(19) 0.0113(19) -0.001(2)
N1 0.019(2) 0.020(2) 0.026(2) 0.0015(17) 0.0051(17) -0.0013(17)
N2 0.022(2) 0.029(2) 0.026(2) 0.0051(18) 0.0033(18) 0.0001(18)
N3 0.025(2) 0.033(3) 0.022(2) 0.0056(19) 0.0056(19) 0.0049(19)
N4 0.024(2) 0.020(2) 0.022(2) 0.0007(17) 0.0064(17) -0.0015(17)
N5 0.022(2) 0.025(2) 0.020(2) 0.0028(17) 0.0074(18) 0.0015(17)
N6 0.024(2) 0.044(3) 0.044(3) 0.005(2) 0.010(2) -0.012(2)
C1 0.022(3) 0.023(3) 0.028(3) -0.006(2) 0.011(2) -0.005(2)
C2 0.021(3) 0.033(3) 0.028(3) -0.001(2) 0.006(2) 0.004(2)
C3 0.018(3) 0.044(3) 0.037(3) -0.002(2) 0.009(2) -0.005(2)
C4 0.032(3) 0.062(4) 0.020(3) 0.000(3) 0.009(2) -0.003(3)
C5 0.025(3) 0.058(4) 0.027(3) 0.000(3) 0.001(2) -0.001(3)
C6 0.022(3) 0.035(3) 0.022(2) -0.003(2) 0.002(2) -0.004(2)
C7 0.029(3) 0.029(3) 0.020(2) 0.001(2) 0.004(2) 0.004(2)
C8 0.020(3) 0.017(3) 0.028(3) 0.000(2) 0.003(2) 0.000(2)
C9 0.024(3) 0.023(3) 0.025(2) 0.008(2) 0.001(2) -0.002(2)
C10 0.027(3) 0.026(3) 0.031(3) 0.007(2) -0.003(2) 0.002(2)
C11 0.036(3) 0.043(3) 0.027(3) 0.010(3) 0.001(2) 0.002(3)
C12 0.032(3) 0.051(4) 0.026(3) 0.013(3) -0.002(2) -0.002(3)
C13 0.026(3) 0.050(4) 0.036(3) 0.007(3) -0.001(3) -0.009(3)
C14 0.027(3) 0.028(3) 0.028(2) 0.001(2) 0.005(2) -0.003(2)
C15 0.024(3) 0.026(3) 0.026(3) 0.002(2) 0.007(2) -0.007(2)
C16 0.027(3) 0.064(4) 0.019(3) 0.008(3) 0.001(2) -0.006(3)
C17 0.028(3) 0.050(4) 0.022(3) 0.013(3) 0.010(2) 0.012(2)
C18 0.027(3) 0.032(3) 0.027(3) 0.009(2) 0.012(2) 0.008(2)
C19 0.025(3) 0.033(3) 0.052(3) 0.010(3) 0.015(3) 0.021(3)
C20 0.028(3) 0.021(3) 0.067(4) 0.005(2) 0.022(3) 0.009(3)
C21 0.024(3) 0.029(3) 0.040(3) 0.002(2) 0.016(2) -0.005(3)
C22 0.024(3) 0.029(3) 0.052(3) -0.007(2) 0.015(3) -0.016(3)
C23 0.028(3) 0.037(3) 0.037(3) -0.009(3) 0.005(2) -0.015(3)
C24 0.027(3) 0.037(3) 0.025(3) 0.000(2) 0.006(2) -0.001(2)
C25 0.017(2) 0.014(2) 0.030(3) -0.0016(19) 0.012(2) -0.001(2)
C26 0.018(2) 0.020(2) 0.026(2) 0.007(2) 0.0075(19) -0.001(2)
C27 0.028(3) 0.038(3) 0.053(4) 0.002(3) -0.002(3) -0.022(3)
C28 0.032(3) 0.024(3) 0.047(3) 0.002(2) 0.002(3) -0.012(3)
C29 0.018(3) 0.029(3) 0.038(3) -0.003(2) 0.011(2) -0.012(2)
C30 0.039(3) 0.026(3) 0.041(3) -0.006(2) 0.009(3) -0.007(2)
C31 0.035(3) 0.028(3) 0.051(3) -0.007(3) 0.011(3) -0.003(3)

loop_
_atom_type_symbol
_atom_type_description
_atom_type_scat_dispersion_real
_atom_type_scat_dispersion_imag
_atom_type_scat_source
C C 0.0033 0.0016 'International Tables Vol C Tables 4.2.6.8 and 6.1.1.4'
H H 0.0000 0.0000 'International Tables Vol C Tables 4.2.6.8 and 6.1.1.4'
N N 0.0061 0.0033 'International Tables Vol C Tables 4.2.6.8 and 6.1.1.4'
O O 0.0106 0.0060 'International Tables Vol C Tables 4.2.6.8 and 6.1.1.4'
S S 0.1246 0.1234 'International Tables Vol C Tables 4.2.6.8 and 6.1.1.4'
Zn Zn 0.2839 1.4301 'International Tables Vol C Tables 4.2.6.8 and 6.1.1.4'

loop_
_geom_angle_atom_site_label_1
_geom_angle_atom_site_label_2
_geom_angle_atom_site_label_3
_geom_angle_site_symmetry_1
_geom_angle_site_symmetry_3
_geom_angle
_geom_angle_publ_flag
O1 Zn1 N1 . . 88.77(13) ?
O1 Zn1 N5 . . 104.84(13) ?
N1 Zn1 N5 . . 103.07(14) ?
O1 Zn1 N4 . . 89.56(13) ?
N1 Zn1 N4 . . 177.58(14) ?
N5 Zn1 N4 . . 79.07(14) ?
O1 Zn1 S1 . . 148.49(10) ?
N1 Zn1 S1 . . 82.54(10) ?
N5 Zn1 S1 . . 106.62(10) ?
N4 Zn1 S1 . . 98.00(10) ?
C8 S1 Zn1 . . 92.34(15) ?
C1 O1 Zn1 . . 126.3(3) ?
C3 O2 H2 . . 113(4) ?
C7 N1 N2 . . 114.0(4) ?
C7 N1 Zn1 . . 126.1(3) ?
N2 N1 Zn1 . . 119.4(3) ?
C8 N2 N1 . . 112.8(4) ?
C8 N3 C9 . . 128.7(4) ?
C8 N3 H3 . . 114(3) ?
C9 N3 H3 . . 116(3) ?
C15 N4 C26 . . 118.1(4) ?
C15 N4 Zn1 . . 129.6(3) ?
C26 N4 Zn1 . . 112.1(3) ?
C24 N5 C25 . . 118.6(4) ?
C24 N5 Zn1 . . 128.2(3) ?
C25 N5 Zn1 . . 113.2(3) ?
C27 N6 C31 . . 115.6(5) ?
O1 C1 C2 . . 118.5(4) ?
O1 C1 C6 . . 123.8(4) ?
C2 C1 C6 . . 117.7(4) ?
C3 C2 C1 . . 122.0(4) ?
C3 C2 H2A . . 119.0 ?
C1 C2 H2A . . 119.0 ?
O2 C3 C2 . . 122.1(4) ?
O2 C3 C4 . . 118.2(4) ?
C2 C3 C4 . . 119.7(4) ?
C5 C4 C3 . . 119.5(4) ?
C5 C4 H4 . . 120.2 ?
C3 C4 H4 . . 120.2 ?
C4 C5 C6 . . 123.3(5) ?
C4 C5 H5A . . 118.4 ?
C6 C5 H5A . . 118.4 ?
C5 C6 C1 . . 117.7(4) ?
C5 C6 C7 . . 118.3(4) ?
C1 C6 C7 . . 123.9(4) ?
N1 C7 C6 . . 124.6(4) ?
N1 C7 H7 . . 117.7 ?
C6 C7 H7 . . 117.7 ?
N2 C8 N3 . . 117.0(4) ?
N2 C8 S1 . . 128.2(4) ?
N3 C8 S1 . . 114.7(3) ?
C10 C9 C14 . . 119.4(4) ?
C10 C9 N3 . . 123.7(4) ?
C14 C9 N3 . . 116.8(4) ?
C9 C10 C11 . . 119.6(5) ?
C9 C10 H10 . . 120.2 ?
C11 C10 H10 . . 120.2 ?
C10 C11 C12 . . 120.6(5) ?
C10 C11 H11 . . 119.7 ?
C12 C11 H11 . . 119.7 ?
C13 C12 C11 . . 119.3(5) ?
C13 C12 H12 . . 120.3 ?
C11 C12 H12 . . 120.3 ?
C14 C13 C12 . . 120.9(5) ?
C14 C13 H13 . . 119.6 ?
C12 C13 H13 . . 119.6 ?
C13 C14 C9 . . 120.2(5) ?
C13 C14 H14 . . 119.9 ?
C9 C14 H14 . . 119.9 ?
N4 C15 C16 . . 123.0(5) ?
N4 C15 H15 . . 118.5 ?
C16 C15 H15 . . 118.5 ?
C17 C16 C15 . . 118.6(5) ?
C17 C16 H16 . . 120.7 ?
C15 C16 H16 . . 120.7 ?
C16 C17 C18 . . 120.2(5) ?
C16 C17 H17 . . 119.9 ?
C18 C17 H17 . . 119.9 ?
C26 C18 C17 . . 116.9(4) ?
C26 C18 C19 . . 120.0(5) ?
C17 C18 C19 . . 123.0(5) ?
C20 C19 C18 . . 121.1(5) ?
C20 C19 H19 . . 119.4 ?
C18 C19 H19 . . 119.4 ?
C19 C20 C21 . . 120.8(5) ?
C19 C20 H20 . . 119.6 ?
C21 C20 H20 . . 119.6 ?
C25 C21 C22 . . 117.3(5) ?
C25 C21 C20 . . 118.9(5) ?
C22 C21 C20 . . 123.8(5) ?
C23 C22 C21 . . 119.6(5) ?
C23 C22 H22 . . 120.2 ?
C21 C22 H22 . . 120.2 ?
C22 C23 C24 . . 119.0(5) ?
C22 C23 H23 . . 120.5 ?
C24 C23 H23 . . 120.5 ?
N5 C24 C23 . . 123.0(5) ?
N5 C24 H24 . . 118.5 ?
C23 C24 H24 . . 118.5 ?
N5 C25 C21 . . 122.5(4) ?
N5 C25 C26 . . 117.8(4) ?
C21 C25 C26 . . 119.8(4) ?
N4 C26 C18 . . 123.1(4) ?
N4 C26 C25 . . 117.6(4) ?
C18 C26 C25 . . 119.2(4) ?
N6 C27 C28 . . 124.0(5) ?
N6 C27 H27 . . 118.0 ?
C28 C27 H27 . . 118.0 ?
C27 C28 C29 . . 120.2(5) ?
C27 C28 H28 . . 119.9 ?
C29 C28 H28 . . 119.9 ?
C28 C29 C30 . . 115.9(5) ?
C28 C29 C29 . 3_576 122.6(5) ?
C30 C29 C29 . 3_576 121.5(5) ?
C31 C30 C29 . . 120.1(5) ?
C31 C30 H30 . . 119.9 ?
C29 C30 H30 . . 119.9 ?
N6 C31 C30 . . 124.1(5) ?
N6 C31 H31 . . 117.9 ?
C30 C31 H31 . . 117.9 ?

loop_
_geom_bond_atom_site_label_1
_geom_bond_atom_site_label_2
_geom_bond_site_symmetry_2
_geom_bond_distance
_geom_bond_publ_flag
Zn1 O1 . 1.981(3) ?
Zn1 N1 . 2.058(4) ?
Zn1 N5 . 2.103(4) ?
Zn1 N4 . 2.138(3) ?
Zn1 S1 . 2.3692(12) ?
S1 C8 . 1.748(4) ?
O1 C1 . 1.317(5) ?
O2 C3 . 1.365(6) ?
O2 H2 . 0.84(5) ?
N1 C7 . 1.299(5) ?
N1 N2 . 1.401(5) ?
N2 C8 . 1.302(5) ?
N3 C8 . 1.380(6) ?
N3 C9 . 1.419(6) ?
N3 H3 . 0.88(3) ?
N4 C15 . 1.332(5) ?
N4 C26 . 1.352(6) ?
N5 C24 . 1.328(5) ?
N5 C25 . 1.353(5) ?
N6 C27 . 1.336(7) ?
N6 C31 . 1.340(6) ?
C1 C2 . 1.413(6) ?
C1 C6 . 1.434(6) ?
C2 C3 . 1.379(6) ?
C2 H2A . 0.9500 ?
C3 C4 . 1.392(7) ?
C4 C5 . 1.356(7) ?
C4 H4 . 0.9500 ?
C5 C6 . 1.406(6) ?
C5 H5A . 0.9500 ?
C6 C7 . 1.435(6) ?
C7 H7 . 0.9500 ?
C9 C10 . 1.384(6) ?
C9 C14 . 1.405(6) ?
C10 C11 . 1.388(6) ?
C10 H10 . 0.9500 ?
C11 C12 . 1.394(7) ?
C11 H11 . 0.9500 ?
C12 C13 . 1.373(7) ?
C12 H12 . 0.9500 ?
C13 C14 . 1.370(6) ?
C13 H13 . 0.9500 ?
C14 H14 . 0.9500 ?
C15 C16 . 1.389(6) ?
C15 H15 . 0.9500 ?
C16 C17 . 1.373(7) ?
C16 H16 . 0.9500 ?
C17 C18 . 1.402(7) ?
C17 H17 . 0.9500 ?
C18 C26 . 1.399(6) ?
C18 C19 . 1.423(7) ?
C19 C20 . 1.347(7) ?
C19 H19 . 0.9500 ?
C20 C21 . 1.445(7) ?
C20 H20 . 0.9500 ?
C21 C25 . 1.406(6) ?
C21 C22 . 1.414(7) ?
C22 C23 . 1.368(7) ?
C22 H22 . 0.9500 ?
C23 C24 . 1.394(7) ?
C23 H23 . 0.9500 ?
C24 H24 . 0.9500 ?
C25 C26 . 1.442(6) ?
C27 C28 . 1.379(7) ?
C27 H27 . 0.9500 ?
C28 C29 . 1.386(6) ?
C28 H28 . 0.9500 ?
C29 C30 . 1.394(7) ?
C29 C29 3_576 1.495(9) ?
C30 C31 . 1.371(7) ?
C30 H30 . 0.9500 ?
C31 H31 . 0.9500 ?

loop_
_geom_hbond_atom_site_label_D
_geom_hbond_atom_site_label_H
_geom_hbond_atom_site_label_A
_geom_hbond_site_symmetry_A
_geom_hbond_distance_DH
_geom_hbond_distance_HA
_geom_hbond_distance_DA
_geom_hbond_angle_DHA
_geom_hbond_publ_flag
O2 H2 N6 . 0.84(5) 2.01(5) 2.839(6) 168(6) yes

loop_
_geom_torsion_atom_site_label_1
_geom_torsion_atom_site_label_2
_geom_torsion_atom_site_label_3
_geom_torsion_atom_site_label_4
_geom_torsion_site_symmetry_1
_geom_torsion_site_symmetry_2
_geom_torsion_site_symmetry_3
_geom_torsion_site_symmetry_4
_geom_torsion
_geom_torsion_publ_flag
O1 Zn1 S1 C8 . . . . -90.8(2) ?
N1 Zn1 S1 C8 . . . . -15.58(18) ?
N5 Zn1 S1 C8 . . . . 85.89(18) ?
N4 Zn1 S1 C8 . . . . 166.81(18) ?
N1 Zn1 O1 C1 . . . . 27.9(4) ?
N5 Zn1 O1 C1 . . . . -75.3(4) ?
N4 Zn1 O1 C1 . . . . -153.8(4) ?
S1 Zn1 O1 C1 . . . . 101.5(4) ?
O1 Zn1 N1 C7 . . . . -18.6(4) ?
N5 Zn1 N1 C7 . . . . 86.4(4) ?
S1 Zn1 N1 C7 . . . . -168.2(4) ?
O1 Zn1 N1 N2 . . . . 169.6(3) ?
N5 Zn1 N1 N2 . . . . -85.5(3) ?
S1 Zn1 N1 N2 . . . . 19.9(3) ?
C7 N1 N2 C8 . . . . 172.2(4) ?
Zn1 N1 N2 C8 . . . . -14.9(5) ?
O1 Zn1 N4 C15 . . . . -73.6(4) ?
N5 Zn1 N4 C15 . . . . -178.8(4) ?
S1 Zn1 N4 C15 . . . . 75.7(4) ?
O1 Zn1 N4 C26 . . . . 101.0(3) ?
N5 Zn1 N4 C26 . . . . -4.3(3) ?
S1 Zn1 N4 C26 . . . . -109.7(3) ?
O1 Zn1 N5 C24 . . . . 95.4(4) ?
N1 Zn1 N5 C24 . . . . 3.2(4) ?
N4 Zn1 N5 C24 . . . . -178.0(4) ?
S1 Zn1 N5 C24 . . . . -82.8(4) ?
O1 Zn1 N5 C25 . . . . -83.3(3) ?
N1 Zn1 N5 C25 . . . . -175.5(3) ?
N4 Zn1 N5 C25 . . . . 3.3(3) ?
S1 Zn1 N5 C25 . . . . 98.5(3) ?
Zn1 O1 C1 C2 . . . . 156.0(3) ?
Zn1 O1 C1 C6 . . . . -24.9(6) ?
O1 C1 C2 C3 . . . . -178.3(4) ?
C6 C1 C2 C3 . . . . 2.5(7) ?
C1 C2 C3 O2 . . . . 178.1(4) ?
C1 C2 C3 C4 . . . . -2.6(8) ?
O2 C3 C4 C5 . . . . 179.7(5) ?
C2 C3 C4 C5 . . . . 0.3(8) ?
C3 C4 C5 C6 . . . . 2.0(8) ?
C4 C5 C6 C1 . . . . -2.1(8) ?
C4 C5 C6 C7 . . . . 176.5(5) ?
O1 C1 C6 C5 . . . . -179.3(4) ?
C2 C1 C6 C5 . . . . -0.2(7) ?
O1 C1 C6 C7 . . . . 2.2(7) ?
C2 C1 C6 C7 . . . . -178.7(4) ?
N2 N1 C7 C6 . . . . 177.8(4) ?
Zn1 N1 C7 C6 . . . . 5.5(7) ?
C5 C6 C7 N1 . . . . -170.8(5) ?
C1 C6 C7 N1 . . . . 7.7(8) ?
N1 N2 C8 N3 . . . . 177.6(4) ?
N1 N2 C8 S1 . . . . -4.2(6) ?
C9 N3 C8 N2 . . . . -2.7(7) ?
C9 N3 C8 S1 . . . . 178.8(4) ?
Zn1 S1 C8 N2 . . . . 16.5(4) ?
Zn1 S1 C8 N3 . . . . -165.2(3) ?
C8 N3 C9 C10 . . . . 33.2(7) ?
C8 N3 C9 C14 . . . . -151.2(5) ?
C14 C9 C10 C11 . . . . -0.9(7) ?
N3 C9 C10 C11 . . . . 174.7(4) ?
C9 C10 C11 C12 . . . . 1.4(7) ?
C10 C11 C12 C13 . . . . -0.5(8) ?
C11 C12 C13 C14 . . . . -0.9(8) ?
C12 C13 C14 C9 . . . . 1.4(7) ?
C10 C9 C14 C13 . . . . -0.5(7) ?
N3 C9 C14 C13 . . . . -176.3(4) ?
C26 N4 C15 C16 . . . . -1.2(7) ?
Zn1 N4 C15 C16 . . . . 173.0(3) ?
N4 C15 C16 C17 . . . . 1.1(7) ?
C15 C16 C17 C18 . . . . -0.5(7) ?
C16 C17 C18 C26 . . . . 0.2(7) ?
C16 C17 C18 C19 . . . . -178.2(5) ?
C26 C18 C19 C20 . . . . 3.6(7) ?
C17 C18 C19 C20 . . . . -178.1(5) ?
C18 C19 C20 C21 . . . . -3.3(7) ?
C19 C20 C21 C25 . . . . 0.3(7) ?
C19 C20 C21 C22 . . . . -177.2(5) ?
C25 C21 C22 C23 . . . . 0.8(7) ?
C20 C21 C22 C23 . . . . 178.3(4) ?
C21 C22 C23 C24 . . . . -1.5(7) ?
C25 N5 C24 C23 . . . . 0.9(7) ?
Zn1 N5 C24 C23 . . . . -177.7(3) ?
C22 C23 C24 N5 . . . . 0.7(7) ?
C24 N5 C25 C21 . . . . -1.7(6) ?
Zn1 N5 C25 C21 . . . . 177.1(3) ?
C24 N5 C25 C26 . . . . 179.2(4) ?
Zn1 N5 C25 C26 . . . . -2.0(5) ?
C22 C21 C25 N5 . . . . 0.9(7) ?
C20 C21 C25 N5 . . . . -176.8(4) ?
C22 C21 C25 C26 . . . . 180.0(4) ?
C20 C21 C25 C26 . . . . 2.3(7) ?
C15 N4 C26 C18 . . . . 0.9(6) ?
Zn1 N4 C26 C18 . . . . -174.4(3) ?
C15 N4 C26 C25 . . . . 179.8(4) ?
Zn1 N4 C26 C25 . . . . 4.6(5) ?
C17 C18 C26 N4 . . . . -0.3(6) ?
C19 C18 C26 N4 . . . . 178.0(4) ?
C17 C18 C26 C25 . . . . -179.3(4) ?
C19 C18 C26 C25 . . . . -0.9(6) ?
N5 C25 C26 N4 . . . . -1.8(6) ?
C21 C25 C26 N4 . . . . 179.0(4) ?
N5 C25 C26 C18 . . . . 177.2(4) ?
C21 C25 C26 C18 . . . . -2.0(6) ?
C31 N6 C27 C28 . . . . 0.2(7) ?
N6 C27 C28 C29 . . . . 0.8(8) ?
C27 C28 C29 C30 . . . . -1.4(7) ?
C27 C28 C29 C29 . . . 3_576 179.3(5) ?
C28 C29 C30 C31 . . . . 1.1(7) ?
C29 C29 C30 C31 3_576 . . . -179.6(5) ?
C27 N6 C31 C30 . . . . -0.5(7) ?
C29 C30 C31 N6 . . . . -0.1(8) ?
